data_4120062
loop_
_publ_author_name
'Brian D. Rekken'
'Thomas M. Brown'
'James C. Fettinger'
'Felicitas Lips'
'Heikki M. Tuononen'
'Rolfe H. Herber'
'Philip P. Power'

_publ_section_title
;
 Dispersion Forces and Counterintuitive Steric Effects in Main Group
 Molecules: Heavier Group 14 (Si-Pb) Dichalcogenolate Carbene Analogues
 with Sub-90\% Interligand Bond Angles
;
_journal_name_full 'Journal of the American Chemical Society'
_journal_page_first 10134
_journal_page_last 10148
_journal_paper_doi 10.1021/ja403802a
_journal_volume 135
_journal_year 2013
_chemical_formula_moiety 'C84 H122 Ge S2'
_chemical_formula_sum 'C84 H122 Ge S2'
_chemical_formula_weight 1268.52
_chemical_name_systematic
;
 ?
;
_space_group_crystal_system monoclinic
_space_group_IT_number 15
_space_group_name_Hall '-C 2yc'
_space_group_name_H-M_alt 'C 1 2/c 1'
_symmetry_space_group_name_Hall '-C 2yc'
_symmetry_space_group_name_H-M 'C 1 2/c 1'
_atom_sites_solution_hydrogens geom
_audit_creation_method SHELXL-2012
_cell_angle_alpha 90
_cell_angle_beta 95.557(2)
_cell_angle_gamma 90
_cell_formula_units_Z 4
_cell_length_a 17.6340(5)
_cell_length_b 25.4852(8)
_cell_length_c 16.9810(5)
_cell_measurement_reflns_used 2397
_cell_measurement_temperature 90(2)
_cell_measurement_theta_max 27.46
_cell_measurement_theta_min 2.41
_cell_volume 7595.5(4)
_computing_cell_refinement 'SAINT (8.27b) (Bruker, 2012)'
_computing_data_collection 'Apex2 (2010-7) (Bruker, 2010)'
_computing_data_reduction 'SAINT (8.27b) (Bruker, 2012)'
_computing_molecular_graphics 'Bruker SHELXTL'
_computing_publication_material 'Bruker SHELXTL'
_computing_structure_refinement 'SHELXL-2012 (Sheldrick, 2012)'
_diffrn_ambient_temperature 90(2)
_diffrn_measured_fraction_theta_full 0.999
_diffrn_measured_fraction_theta_max 1.000
_diffrn_measurement_device_type 'Bruker Duo APEX-II CCD'
_diffrn_measurement_method '\f and \w scans'
_diffrn_radiation_type MoK\a
_diffrn_radiation_wavelength 0.71073
_diffrn_reflns_av_R_equivalents 0.0182
_diffrn_reflns_av_unetI/netI 0.0285
_diffrn_reflns_Laue_measured_fraction_full 0.999
_diffrn_reflns_Laue_measured_fraction_max 1.000
_diffrn_reflns_limit_h_max 22
_diffrn_reflns_limit_h_min -22
_diffrn_reflns_limit_k_max 33
_diffrn_reflns_limit_k_min -33
_diffrn_reflns_limit_l_max 22
_diffrn_reflns_limit_l_min -22
_diffrn_reflns_number 17220
_diffrn_reflns_point_group_measured_fraction_full 0.999
_diffrn_reflns_point_group_measured_fraction_max 1.000
_diffrn_reflns_theta_full 25.242
_diffrn_reflns_theta_max 27.499
_diffrn_reflns_theta_min 1.779
_exptl_absorpt_coefficient_mu 0.500
_exptl_absorpt_correction_T_max 0.9132
_exptl_absorpt_correction_T_min 0.8172
_exptl_absorpt_correction_type multi-scan
_exptl_absorpt_process_details 'TWINABS V2012/1 (Sheldrick, 2012)'
_exptl_crystal_colour Yellow-Orange
_exptl_crystal_density_diffrn 1.109
_exptl_crystal_description Plate
_exptl_crystal_F_000 2760
_exptl_crystal_size_max 0.410
_exptl_crystal_size_mid 0.220
_exptl_crystal_size_min 0.100
_refine_diff_density_max 0.395
_refine_diff_density_min -0.514
_refine_diff_density_rms 0.046
_refine_ls_extinction_method none
_refine_ls_goodness_of_fit_ref 1.056
_refine_ls_hydrogen_treatment constr
_refine_ls_matrix_type full
_refine_ls_number_parameters 428
_refine_ls_number_reflns 8722
_refine_ls_number_restraints 13
_refine_ls_restrained_S_all 1.063
_refine_ls_R_factor_all 0.0486
_refine_ls_R_factor_gt 0.0369
_refine_ls_shift/su_max 0.002
_refine_ls_shift/su_mean 0.000
_refine_ls_structure_factor_coef Fsqd
_refine_ls_weighting_details
;
 w=1/[\s^2^(Fo^2^)+(0.0472P)^2^+5.9859P]
 where P=(Fo^2^+2Fc^2^)/3
;
_refine_ls_weighting_scheme calc
_refine_ls_wR_factor_gt 0.0941
_refine_ls_wR_factor_ref 0.0991
_reflns_Friedel_coverage 0.000
_reflns_number_gt 7111
_reflns_number_total 8722
_reflns_threshold_expression 'I > 2\s(I)'
_cod_data_source_file ja403802a_si_005.cif
_cod_data_source_block BDR83C
_cod_database_code 4120062
_shelx_space_group_comment
;
The symmetry employed for this shelxl refinement is uniquely defined
by the following loop, which should always be used as a source of
symmetry information in preference to the above space-group names.
They are only intended as comments.
;
_shelx_estimated_absorpt_t_min 0.821
_shelx_estimated_absorpt_t_max 0.952
_shelxl_version_number 2012-5

loop_
_space_group_symop_operation_xyz
'x, y, z'
'-x, y, -z+1/2'
'x+1/2, y+1/2, z'
'-x+1/2, y+1/2, -z+1/2'
'-x, -y, -z'
'x, -y, z-1/2'
'-x+1/2, -y+1/2, -z'
'x+1/2, -y+1/2, z-1/2'

loop_
_atom_site_label
_atom_site_type_symbol
_atom_site_fract_x
_atom_site_fract_y
_atom_site_fract_z
_atom_site_U_iso_or_equiv
_atom_site_adp_type
_atom_site_occupancy
_atom_site_site_symmetry_order
_atom_site_calc_flag
_atom_site_refinement_flags_posn
_atom_site_refinement_flags_adp
_atom_site_refinement_flags_occupancy
_atom_site_disorder_assembly
_atom_site_disorder_group
Ge1 Ge 1.0000 0.31610(2) 0.2500 0.02619(8) Uani 1 2 d S T P . .
S1 S 0.92509(2) 0.24566(2) 0.27533(3) 0.02770(10) Uani 1 1 d . . . . .
C1 C 0.82406(9) 0.25247(6) 0.26392(9) 0.0237(3) Uani 1 1 d . . . . .
C2 C 0.78463(9) 0.29773(6) 0.23595(9) 0.0267(3) Uani 1 1 d . . . . .
C3 C 0.70430(9) 0.29667(6) 0.22775(10) 0.0291(4) Uani 1 1 d . . . . .
C4 C 0.66739(9) 0.25089(6) 0.24559(10) 0.0292(3) Uani 1 1 d . . . . .
H4 H 0.6133 0.2504 0.2394 0.035 Uiso 1 1 calc R U . . .
C5 C 0.70561(9) 0.20551(6) 0.27211(9) 0.0248(3) Uani 1 1 d . . . . .
C6 C 0.78538(9) 0.20621(6) 0.28232(8) 0.0219(3) Uani 1 1 d . . . . .
C7 C 0.65570(10) 0.34450(7) 0.20150(11) 0.0355(4) Uani 1 1 d . . . . .
H7 H 0.6904 0.3729 0.1858 0.043 Uiso 1 1 calc R U . . .
C8 C 0.59881(11) 0.33168(7) 0.12991(12) 0.0414(4) Uani 1 1 d . . . . .
H8A H 0.6263 0.3177 0.0870 0.062 Uiso 1 1 calc R U . . .
H8B H 0.5716 0.3637 0.1119 0.062 Uiso 1 1 calc R U . . .
H8C H 0.5622 0.3055 0.1451 0.062 Uiso 1 1 calc R U . . .
C9 C 0.61336(13) 0.36475(8) 0.26926(13) 0.0513(6) Uani 1 1 d . . . . .
H9A H 0.5791 0.3374 0.2855 0.077 Uiso 1 1 calc R U . . .
H9B H 0.5836 0.3958 0.2518 0.077 Uiso 1 1 calc R U . . .
H9C H 0.6501 0.3741 0.3141 0.077 Uiso 1 1 calc R U . . .
C10 C 0.65898(9) 0.15695(6) 0.28744(10) 0.0287(3) Uani 1 1 d . . . . .
H10 H 0.6950 0.1286 0.3076 0.034 Uiso 1 1 calc R U . . .
C11 C 0.61453(11) 0.13747(7) 0.21113(11) 0.0386(4) Uani 1 1 d . . . . .
H11A H 0.5776 0.1643 0.1913 0.058 Uiso 1 1 calc R U . . .
H11B H 0.5876 0.1050 0.2219 0.058 Uiso 1 1 calc R U . . .
H11C H 0.6500 0.1307 0.1713 0.058 Uiso 1 1 calc R U . . .
C12 C 0.60417(11) 0.16761(8) 0.35048(12) 0.0408(4) Uani 1 1 d . . . . .
H12A H 0.5683 0.1954 0.3319 0.061 Uiso 1 1 calc R U . . .
H12B H 0.6333 0.1788 0.3997 0.061 Uiso 1 1 calc R U . . .
H12C H 0.5759 0.1355 0.3601 0.061 Uiso 1 1 calc R U . . .
C13 C 0.82541(10) 0.34620(6) 0.21319(11) 0.0314(4) Uani 1 1 d . . . A .
C14 C 0.83714(11) 0.38819(6) 0.26688(12) 0.0390(4) Uani 1 1 d . . . . .
C15 C 0.86666(13) 0.43507(7) 0.24071(15) 0.0517(6) Uani 1 1 d . . . A .
H15 H 0.8747 0.4634 0.2769 0.062 Uiso 1 1 calc R U . . .
C16 C 0.88453(13) 0.44172(8) 0.16423(16) 0.0582(7) Uani 1 1 d D . . . .
C17 C 0.87625(12) 0.39912(8) 0.11306(13) 0.0491(5) Uani 1 1 d . . . A .
H17 H 0.8911 0.4027 0.0610 0.059 Uiso 1 1 calc R U . . .
C18 C 0.84664(11) 0.35115(7) 0.13587(11) 0.0372(4) Uani 1 1 d . . . . .
C19 C 0.81850(11) 0.38380(7) 0.35190(12) 0.0406(4) Uani 1 1 d . . . . .
H19 H 0.7799 0.3552 0.3539 0.049 Uiso 1 1 calc R U . . .
C20 C 0.88841(12) 0.36794(8) 0.40712(12) 0.0448(5) Uani 1 1 d . . . . .
H20A H 0.9047 0.3326 0.3933 0.067 Uiso 1 1 calc R U . . .
H20B H 0.8755 0.3682 0.4620 0.067 Uiso 1 1 calc R U . . .
H20C H 0.9299 0.3929 0.4015 0.067 Uiso 1 1 calc R U . . .
C21 C 0.78336(16) 0.43417(8) 0.38282(16) 0.0665(7) Uani 1 1 d . . . . .
H21A H 0.8221 0.4618 0.3885 0.100 Uiso 1 1 calc R U . . .
H21B H 0.7648 0.4272 0.4343 0.100 Uiso 1 1 calc R U . . .
H21C H 0.7408 0.4456 0.3453 0.100 Uiso 1 1 calc R U . . .
C22A C 0.9050(2) 0.49850(11) 0.1442(2) 0.0424(8) Uani 0.69 1 d D . P A 1
H22A H 0.9187 0.5190 0.1938 0.051 Uiso 0.69 1 calc R U P A 1
C22B C 0.9103(5) 0.4884(3) 0.1094(5) 0.052(2) Uani 0.31 1 d D . P A 2
H22B H 0.9185 0.4768 0.0546 0.063 Uiso 0.31 1 calc R U P A 2
C23A C 0.9704(2) 0.49775(13) 0.0939(3) 0.0669(11) Uani 0.69 1 d D . P A 1
H23A H 0.9626 0.4696 0.0546 0.100 Uiso 0.69 1 calc R U P A 1
H23B H 1.0180 0.4916 0.1274 0.100 Uiso 0.69 1 calc R U P A 1
H23C H 0.9731 0.5315 0.0667 0.100 Uiso 0.69 1 calc R U P A 1
C23B C 0.9780(5) 0.5151(3) 0.1511(6) 0.0669(11) Uani 0.31 1 d D . P A 2
H23D H 1.0231 0.5075 0.1237 0.100 Uiso 0.31 1 calc R U P A 2
H23E H 0.9861 0.5022 0.2057 0.100 Uiso 0.31 1 calc R U P A 2
H23F H 0.9692 0.5531 0.1514 0.100 Uiso 0.31 1 calc R U P A 2
C24A C 0.8369(6) 0.5240(5) 0.0949(6) 0.064(2) Uani 0.69 1 d D U P A 1
H24A H 0.8511 0.5593 0.0787 0.096 Uiso 0.69 1 calc R U P A 1
H24B H 0.7936 0.5263 0.1268 0.096 Uiso 0.69 1 calc R U P A 1
H24C H 0.8227 0.5026 0.0478 0.096 Uiso 0.69 1 calc R U P A 1
C24B C 0.8408(13) 0.5262(10) 0.1124(13) 0.048(3) Uani 0.31 1 d D U P A 2
H24D H 0.8249 0.5267 0.1661 0.071 Uiso 0.31 1 calc R U P A 2
H24E H 0.7985 0.5140 0.0753 0.071 Uiso 0.31 1 calc R U P A 2
H24F H 0.8555 0.5617 0.0977 0.071 Uiso 0.31 1 calc R U P A 2
C25 C 0.83465(12) 0.30724(8) 0.07525(11) 0.0410(5) Uani 1 1 d . . . A .
H25 H 0.8121 0.2766 0.1014 0.049 Uiso 1 1 calc R U . . .
C26 C 0.90896(14) 0.28948(11) 0.04537(14) 0.0619(7) Uani 1 1 d . . . . .
H26A H 0.9319 0.3188 0.0189 0.093 Uiso 1 1 calc R U . A .
H26B H 0.8989 0.2605 0.0078 0.093 Uiso 1 1 calc R U . . .
H26C H 0.9440 0.2776 0.0901 0.093 Uiso 1 1 calc R U . . .
C27 C 0.77882(13) 0.32385(10) 0.00509(13) 0.0558(6) Uani 1 1 d . . . . .
H27A H 0.7309 0.3354 0.0244 0.084 Uiso 1 1 calc R U . A .
H27B H 0.7689 0.2940 -0.0308 0.084 Uiso 1 1 calc R U . . .
H27C H 0.8009 0.3527 -0.0232 0.084 Uiso 1 1 calc R U . . .
C28 C 0.82838(8) 0.15821(6) 0.31371(8) 0.0205(3) Uani 1 1 d . . . . .
C29 C 0.84281(8) 0.11635(6) 0.26315(8) 0.0210(3) Uani 1 1 d . . . . .
C30 C 0.87812(9) 0.07112(6) 0.29559(9) 0.0243(3) Uani 1 1 d . . . . .
H30 H 0.8879 0.0429 0.2614 0.029 Uiso 1 1 calc R U . . .
C31 C 0.89939(9) 0.06604(6) 0.37612(9) 0.0243(3) Uani 1 1 d . . . . .
C32 C 0.88662(9) 0.10838(6) 0.42434(9) 0.0252(3) Uani 1 1 d . . . . .
H32 H 0.9018 0.1058 0.4794 0.030 Uiso 1 1 calc R U . . .
C33 C 0.85246(9) 0.15443(6) 0.39508(9) 0.0239(3) Uani 1 1 d . . . . .
C34 C 0.82461(9) 0.11986(6) 0.17378(9) 0.0255(3) Uani 1 1 d . . . . .
H34 H 0.7874 0.1491 0.1624 0.031 Uiso 1 1 calc R U . . .
C35 C 0.89649(11) 0.13302(7) 0.13383(10) 0.0331(4) Uani 1 1 d . . . . .
H35A H 0.9173 0.1666 0.1542 0.050 Uiso 1 1 calc R U . . .
H35B H 0.8837 0.1356 0.0765 0.050 Uiso 1 1 calc R U . . .
H35C H 0.9345 0.1053 0.1453 0.050 Uiso 1 1 calc R U . . .
C36 C 0.78796(11) 0.06943(7) 0.13881(10) 0.0340(4) Uani 1 1 d . . . . .
H36A H 0.8257 0.0411 0.1427 0.051 Uiso 1 1 calc R U . . .
H36B H 0.7698 0.0752 0.0831 0.051 Uiso 1 1 calc R U . . .
H36C H 0.7449 0.0597 0.1682 0.051 Uiso 1 1 calc R U . . .
C37 C 0.93446(10) 0.01628(6) 0.41308(10) 0.0310(4) Uani 1 1 d . . . . .
H37 H 0.9667 0.0270 0.4621 0.037 Uiso 1 1 calc R U . . .
C38 C 0.98575(10) -0.01251(6) 0.36149(11) 0.0333(4) Uani 1 1 d . . . . .
H38A H 0.9554 -0.0262 0.3146 0.050 Uiso 1 1 calc R U . . .
H38B H 1.0108 -0.0417 0.3914 0.050 Uiso 1 1 calc R U . . .
H38C H 1.0244 0.0117 0.3450 0.050 Uiso 1 1 calc R U . . .
C39 C 0.87293(14) -0.02003(8) 0.43869(15) 0.0544(6) Uani 1 1 d . . . . .
H39A H 0.8402 -0.0316 0.3920 0.082 Uiso 1 1 calc R U . . .
H39B H 0.8422 -0.0012 0.4746 0.082 Uiso 1 1 calc R U . . .
H39C H 0.8968 -0.0506 0.4659 0.082 Uiso 1 1 calc R U . . .
C40 C 0.84549(10) 0.19978(7) 0.45241(10) 0.0331(4) Uani 1 1 d . . . . .
H40 H 0.8235 0.2305 0.4216 0.040 Uiso 1 1 calc R U . . .
C41 C 0.92400(12) 0.21553(8) 0.49181(12) 0.0451(5) Uani 1 1 d . . . . .
H41A H 0.9195 0.2481 0.5218 0.068 Uiso 1 1 calc R U . . .
H41B H 0.9590 0.2210 0.4511 0.068 Uiso 1 1 calc R U . . .
H41C H 0.9438 0.1876 0.5277 0.068 Uiso 1 1 calc R U . . .
C42 C 0.79251(12) 0.18617(9) 0.51512(11) 0.0467(5) Uani 1 1 d . . . . .
H42A H 0.8126 0.1557 0.5455 0.070 Uiso 1 1 calc R U . . .
H42B H 0.7417 0.1780 0.4894 0.070 Uiso 1 1 calc R U . . .
H42C H 0.7891 0.2161 0.5508 0.070 Uiso 1 1 calc R U . . .

loop_
_atom_site_aniso_label
_atom_site_aniso_U_11
_atom_site_aniso_U_22
_atom_site_aniso_U_33
_atom_site_aniso_U_23
_atom_site_aniso_U_13
_atom_site_aniso_U_12
Ge1 0.03009(13) 0.01472(11) 0.03135(13) 0.000 -0.00945(9) 0.000
S1 0.02512(19) 0.01636(18) 0.0392(2) 0.00403(15) -0.00919(16) 0.00167(14)
C1 0.0265(7) 0.0175(7) 0.0249(7) -0.0026(6) -0.0085(6) 0.0036(6)
C2 0.0324(8) 0.0161(7) 0.0288(8) -0.0015(6) -0.0108(6) 0.0034(6)
C3 0.0311(8) 0.0196(7) 0.0335(8) -0.0014(6) -0.0128(7) 0.0072(6)
C4 0.0250(8) 0.0240(8) 0.0362(9) -0.0023(6) -0.0090(6) 0.0053(6)
C5 0.0264(8) 0.0196(7) 0.0271(8) -0.0006(6) -0.0050(6) 0.0032(6)
C6 0.0267(7) 0.0161(7) 0.0214(7) -0.0017(5) -0.0056(6) 0.0041(6)
C7 0.0354(9) 0.0206(8) 0.0464(10) 0.0016(7) -0.0167(8) 0.0077(7)
C8 0.0398(10) 0.0316(9) 0.0481(11) 0.0046(8) -0.0193(8) 0.0083(8)
C9 0.0543(12) 0.0382(11) 0.0568(13) -0.0073(9) -0.0174(10) 0.0266(9)
C10 0.0243(8) 0.0228(8) 0.0378(9) 0.0015(7) -0.0032(6) 0.0028(6)
C11 0.0360(9) 0.0314(9) 0.0466(10) -0.0033(8) -0.0053(8) -0.0063(7)
C12 0.0321(9) 0.0420(10) 0.0482(11) 0.0019(9) 0.0037(8) 0.0027(8)
C13 0.0311(8) 0.0165(7) 0.0425(9) 0.0058(6) -0.0162(7) 0.0033(6)
C14 0.0410(10) 0.0152(7) 0.0563(11) 0.0003(7) -0.0186(8) 0.0042(7)
C15 0.0605(13) 0.0159(8) 0.0730(15) 0.0040(9) -0.0227(11) -0.0031(8)
C16 0.0572(13) 0.0233(9) 0.0874(17) 0.0197(10) -0.0271(12) -0.0092(9)
C17 0.0512(12) 0.0364(10) 0.0553(12) 0.0239(9) -0.0184(10) -0.0065(9)
C18 0.0396(10) 0.0266(8) 0.0411(10) 0.0120(7) -0.0188(8) -0.0012(7)
C19 0.0449(10) 0.0200(8) 0.0541(11) -0.0110(8) -0.0097(9) 0.0065(7)
C20 0.0465(11) 0.0358(10) 0.0495(11) -0.0025(9) -0.0087(9) 0.0011(8)
C21 0.0793(17) 0.0315(11) 0.0838(18) -0.0254(11) -0.0175(14) 0.0202(11)
C22A 0.073(2) 0.0150(14) 0.0370(19) -0.0012(12) -0.0076(18) -0.0085(13)
C22B 0.079(6) 0.025(4) 0.050(5) -0.008(4) -0.007(5) -0.025(4)
C23A 0.0561(19) 0.0293(16) 0.116(3) 0.0068(17) 0.011(2) -0.0078(14)
C23B 0.0561(19) 0.0293(16) 0.116(3) 0.0068(17) 0.011(2) -0.0078(14)
C24A 0.073(2) 0.036(3) 0.079(5) 0.029(3) -0.011(3) 0.000(2)
C24B 0.065(4) 0.023(3) 0.056(6) 0.010(4) 0.015(5) 0.006(4)
C25 0.0514(11) 0.0378(10) 0.0295(9) 0.0109(7) -0.0170(8) -0.0091(8)
C26 0.0637(15) 0.0674(16) 0.0485(13) -0.0117(11) -0.0249(11) 0.0104(12)
C27 0.0519(12) 0.0716(16) 0.0390(11) 0.0151(10) -0.0207(9) -0.0071(11)
C28 0.0210(7) 0.0163(7) 0.0233(7) 0.0009(5) -0.0026(5) 0.0023(5)
C29 0.0253(7) 0.0164(7) 0.0206(7) 0.0006(5) -0.0018(5) 0.0006(6)
C30 0.0327(8) 0.0169(7) 0.0227(7) -0.0016(6) -0.0007(6) 0.0047(6)
C31 0.0285(8) 0.0198(7) 0.0239(7) 0.0030(6) -0.0004(6) 0.0059(6)
C32 0.0293(8) 0.0260(8) 0.0195(7) 0.0015(6) -0.0015(6) 0.0068(6)
C33 0.0267(8) 0.0222(7) 0.0221(7) -0.0020(6) -0.0013(6) 0.0062(6)
C34 0.0347(8) 0.0186(7) 0.0216(7) -0.0010(6) -0.0053(6) 0.0044(6)
C35 0.0463(10) 0.0299(9) 0.0227(8) 0.0024(6) 0.0018(7) 0.0010(7)
C36 0.0453(10) 0.0263(8) 0.0278(8) -0.0050(7) -0.0096(7) 0.0010(7)
C37 0.0432(10) 0.0232(8) 0.0253(8) 0.0046(6) -0.0030(7) 0.0112(7)
C38 0.0389(9) 0.0211(8) 0.0397(9) 0.0063(7) 0.0020(7) 0.0099(7)
C39 0.0660(14) 0.0333(10) 0.0689(14) 0.0255(10) 0.0319(12) 0.0166(10)
C40 0.0434(10) 0.0287(8) 0.0253(8) -0.0062(6) -0.0058(7) 0.0165(7)
C41 0.0555(12) 0.0383(10) 0.0387(10) -0.0155(8) -0.0097(9) 0.0060(9)
C42 0.0495(12) 0.0586(13) 0.0319(9) -0.0091(9) 0.0037(8) 0.0236(10)

loop_
_atom_type_symbol
_atom_type_description
_atom_type_scat_dispersion_real
_atom_type_scat_dispersion_imag
_atom_type_scat_source
C C 0.0033 0.0016 'International Tables Vol C Tables 4.2.6.8 and 6.1.1.4'
H H 0.0000 0.0000 'International Tables Vol C Tables 4.2.6.8 and 6.1.1.4'
S S 0.1246 0.1234 'International Tables Vol C Tables 4.2.6.8 and 6.1.1.4'
Ge Ge 0.1547 1.8001 'International Tables Vol C Tables 4.2.6.8 and 6.1.1.4'

loop_
_geom_angle_atom_site_label_1
_geom_angle_atom_site_label_2
_geom_angle_atom_site_label_3
_geom_angle
_geom_angle_site_symmetry_3
S1 Ge1 S1 77.01(2) 2_755
C1 S1 Ge1 119.42(5) .
C2 C1 C6 121.75(14) .
C2 C1 S1 124.99(13) .
C6 C1 S1 113.20(11) .
C1 C2 C3 118.50(15) .
C1 C2 C13 121.97(14) .
C3 C2 C13 119.52(13) .
C4 C3 C2 118.93(14) .
C4 C3 C7 118.23(15) .
C2 C3 C7 122.83(15) .
C3 C4 C5 123.25(15) .
C3 C4 H4 118.4 .
C5 C4 H4 118.4 .
C4 C5 C6 118.60(15) .
C4 C5 C10 118.57(14) .
C6 C5 C10 122.82(13) .
C5 C6 C1 118.95(13) .
C5 C6 C28 119.85(13) .
C1 C6 C28 121.19(13) .
C9 C7 C3 110.59(15) .
C9 C7 C8 109.90(16) .
C3 C7 C8 111.44(14) .
C9 C7 H7 108.3 .
C3 C7 H7 108.3 .
C8 C7 H7 108.3 .
C7 C8 H8A 109.5 .
C7 C8 H8B 109.5 .
H8A C8 H8B 109.5 .
C7 C8 H8C 109.5 .
H8A C8 H8C 109.5 .
H8B C8 H8C 109.5 .
C7 C9 H9A 109.5 .
C7 C9 H9B 109.5 .
H9A C9 H9B 109.5 .
C7 C9 H9C 109.5 .
H9A C9 H9C 109.5 .
H9B C9 H9C 109.5 .
C5 C10 C11 111.08(14) .
C5 C10 C12 111.27(14) .
C11 C10 C12 110.03(14) .
C5 C10 H10 108.1 .
C11 C10 H10 108.1 .
C12 C10 H10 108.1 .
C10 C11 H11A 109.5 .
C10 C11 H11B 109.5 .
H11A C11 H11B 109.5 .
C10 C11 H11C 109.5 .
H11A C11 H11C 109.5 .
H11B C11 H11C 109.5 .
C10 C12 H12A 109.5 .
C10 C12 H12B 109.5 .
H12A C12 H12B 109.5 .
C10 C12 H12C 109.5 .
H12A C12 H12C 109.5 .
H12B C12 H12C 109.5 .
C18 C13 C14 120.06(16) .
C18 C13 C2 119.53(15) .
C14 C13 C2 120.23(17) .
C15 C14 C13 118.8(2) .
C15 C14 C19 119.30(17) .
C13 C14 C19 121.93(16) .
C16 C15 C14 122.2(2) .
C16 C15 H15 118.9 .
C14 C15 H15 118.9 .
C15 C16 C17 118.30(18) .
C15 C16 C22A 113.9(2) .
C17 C16 C22A 127.6(3) .
C15 C16 C22B 138.0(4) .
C17 C16 C22B 103.6(4) .
C16 C17 C18 122.0(2) .
C16 C17 H17 119.0 .
C18 C17 H17 119.0 .
C17 C18 C13 118.53(18) .
C17 C18 C25 119.12(18) .
C13 C18 C25 122.27(15) .
C14 C19 C20 111.55(17) .
C14 C19 C21 113.26(17) .
C20 C19 C21 109.78(16) .
C14 C19 H19 107.3 .
C20 C19 H19 107.3 .
C21 C19 H19 107.3 .
C19 C20 H20A 109.5 .
C19 C20 H20B 109.5 .
H20A C20 H20B 109.5 .
C19 C20 H20C 109.5 .
H20A C20 H20C 109.5 .
H20B C20 H20C 109.5 .
C19 C21 H21A 109.5 .
C19 C21 H21B 109.5 .
H21A C21 H21B 109.5 .
C19 C21 H21C 109.5 .
H21A C21 H21C 109.5 .
H21B C21 H21C 109.5 .
C23A C22A C16 108.9(3) .
C23A C22A C24A 107.3(6) .
C16 C22A C24A 109.3(6) .
C23A C22A H22A 110.4 .
C16 C22A H22A 110.4 .
C24A C22A H22A 110.4 .
C23B C22B C24B 107.2(12) .
C23B C22B C16 108.7(6) .
C24B C22B C16 99.9(12) .
C23B C22B H22B 113.4 .
C24B C22B H22B 113.4 .
C16 C22B H22B 113.4 .
C22A C23A H23A 109.5 .
C22A C23A H23B 109.5 .
H23A C23A H23B 109.5 .
C22A C23A H23C 109.5 .
H23A C23A H23C 109.5 .
H23B C23A H23C 109.5 .
C22B C23B H23D 109.5 .
C22B C23B H23E 109.5 .
H23D C23B H23E 109.5 .
C22B C23B H23F 109.5 .
H23D C23B H23F 109.5 .
H23E C23B H23F 109.5 .
C22A C24A H24A 109.5 .
C22A C24A H24B 109.5 .
H24A C24A H24B 109.5 .
C22A C24A H24C 109.5 .
H24A C24A H24C 109.5 .
H24B C24A H24C 109.5 .
C22B C24B H24D 109.5 .
C22B C24B H24E 109.5 .
H24D C24B H24E 109.5 .
C22B C24B H24F 109.5 .
H24D C24B H24F 109.5 .
H24E C24B H24F 109.5 .
C26 C25 C18 112.17(17) .
C26 C25 C27 109.46(18) .
C18 C25 C27 111.12(17) .
C26 C25 H25 108.0 .
C18 C25 H25 108.0 .
C27 C25 H25 108.0 .
C25 C26 H26A 109.5 .
C25 C26 H26B 109.5 .
H26A C26 H26B 109.5 .
C25 C26 H26C 109.5 .
H26A C26 H26C 109.5 .
H26B C26 H26C 109.5 .
C25 C27 H27A 109.5 .
C25 C27 H27B 109.5 .
H27A C27 H27B 109.5 .
C25 C27 H27C 109.5 .
H27A C27 H27C 109.5 .
H27B C27 H27C 109.5 .
C29 C28 C33 119.41(13) .
C29 C28 C6 120.87(13) .
C33 C28 C6 119.68(13) .
C30 C29 C28 118.98(13) .
C30 C29 C34 118.94(13) .
C28 C29 C34 122.01(13) .
C31 C30 C29 122.17(14) .
C31 C30 H30 118.9 .
C29 C30 H30 118.9 .
C32 C31 C30 117.74(13) .
C32 C31 C37 119.24(13) .
C30 C31 C37 123.00(14) .
C31 C32 C33 122.42(14) .
C31 C32 H32 118.8 .
C33 C32 H32 118.8 .
C32 C33 C28 119.18(14) .
C32 C33 C40 118.13(13) .
C28 C33 C40 122.65(13) .
C29 C34 C35 110.52(13) .
C29 C34 C36 112.16(13) .
C35 C34 C36 110.37(14) .
C29 C34 H34 107.9 .
C35 C34 H34 107.9 .
C36 C34 H34 107.9 .
C34 C35 H35A 109.5 .
C34 C35 H35B 109.5 .
H35A C35 H35B 109.5 .
C34 C35 H35C 109.5 .
H35A C35 H35C 109.5 .
H35B C35 H35C 109.5 .
C34 C36 H36A 109.5 .
C34 C36 H36B 109.5 .
H36A C36 H36B 109.5 .
C34 C36 H36C 109.5 .
H36A C36 H36C 109.5 .
H36B C36 H36C 109.5 .
C38 C37 C31 114.13(13) .
C38 C37 C39 110.76(15) .
C31 C37 C39 110.66(15) .
C38 C37 H37 107.0 .
C31 C37 H37 107.0 .
C39 C37 H37 107.0 .
C37 C38 H38A 109.5 .
C37 C38 H38B 109.5 .
H38A C38 H38B 109.5 .
C37 C38 H38C 109.5 .
H38A C38 H38C 109.5 .
H38B C38 H38C 109.5 .
C37 C39 H39A 109.5 .
C37 C39 H39B 109.5 .
H39A C39 H39B 109.5 .
C37 C39 H39C 109.5 .
H39A C39 H39C 109.5 .
H39B C39 H39C 109.5 .
C42 C40 C33 111.52(16) .
C42 C40 C41 110.12(15) .
C33 C40 C41 110.63(14) .
C42 C40 H40 108.1 .
C33 C40 H40 108.1 .
C41 C40 H40 108.1 .
C40 C41 H41A 109.5 .
C40 C41 H41B 109.5 .
H41A C41 H41B 109.5 .
C40 C41 H41C 109.5 .
H41A C41 H41C 109.5 .
H41B C41 H41C 109.5 .
C40 C42 H42A 109.5 .
C40 C42 H42B 109.5 .
H42A C42 H42B 109.5 .
C40 C42 H42C 109.5 .
H42A C42 H42C 109.5 .
H42B C42 H42C 109.5 .

loop_
_geom_bond_atom_site_label_1
_geom_bond_atom_site_label_2
_geom_bond_distance
_geom_bond_site_symmetry_2
Ge1 S1 2.2941(4) .
Ge1 S1 2.2941(4) 2_755
S1 C1 1.7819(16) .
C1 C2 1.406(2) .
C1 C6 1.412(2) .
C2 C3 1.410(2) .
C2 C13 1.499(2) .
C3 C4 1.384(2) .
C3 C7 1.531(2) .
C4 C5 1.391(2) .
C4 H4 0.9500 .
C5 C6 1.401(2) .
C5 C10 1.522(2) .
C6 C28 1.5089(19) .
C7 C9 1.521(3) .
C7 C8 1.535(2) .
C7 H7 1.0000 .
C8 H8A 0.9800 .
C8 H8B 0.9800 .
C8 H8C 0.9800 .
C9 H9A 0.9800 .
C9 H9B 0.9800 .
C9 H9C 0.9800 .
C10 C11 1.531(2) .
C10 C12 1.534(3) .
C10 H10 1.0000 .
C11 H11A 0.9800 .
C11 H11B 0.9800 .
C11 H11C 0.9800 .
C12 H12A 0.9800 .
C12 H12B 0.9800 .
C12 H12C 0.9800 .
C13 C18 1.405(3) .
C13 C14 1.408(2) .
C14 C15 1.393(3) .
C14 C19 1.516(3) .
C15 C16 1.376(4) .
C15 H15 0.9500 .
C16 C17 1.389(3) .
C16 C22A 1.537(3) .
C16 C22B 1.604(7) .
C17 C18 1.399(3) .
C17 H17 0.9500 .
C18 C25 1.521(3) .
C19 C20 1.529(3) .
C19 C21 1.540(3) .
C19 H19 1.0000 .
C20 H20A 0.9800 .
C20 H20B 0.9800 .
C20 H20C 0.9800 .
C21 H21A 0.9800 .
C21 H21B 0.9800 .
C21 H21C 0.9800 .
C22A C23A 1.501(5) .
C22A C24A 1.539(8) .
C22A H22A 1.0000 .
C22B C23B 1.492(9) .
C22B C24B 1.564(13) .
C22B H22B 1.0000 .
C23A H23A 0.9800 .
C23A H23B 0.9800 .
C23A H23C 0.9800 .
C23B H23D 0.9800 .
C23B H23E 0.9800 .
C23B H23F 0.9800 .
C24A H24A 0.9800 .
C24A H24B 0.9800 .
C24A H24C 0.9800 .
C24B H24D 0.9800 .
C24B H24E 0.9800 .
C24B H24F 0.9800 .
C25 C26 1.519(3) .
C25 C27 1.530(2) .
C25 H25 1.0000 .
C26 H26A 0.9800 .
C26 H26B 0.9800 .
C26 H26C 0.9800 .
C27 H27A 0.9800 .
C27 H27B 0.9800 .
C27 H27C 0.9800 .
C28 C29 1.408(2) .
C28 C33 1.409(2) .
C29 C30 1.398(2) .
C29 C34 1.523(2) .
C30 C31 1.388(2) .
C30 H30 0.9500 .
C31 C32 1.386(2) .
C31 C37 1.520(2) .
C32 C33 1.389(2) .
C32 H32 0.9500 .
C33 C40 1.524(2) .
C34 C35 1.532(2) .
C34 C36 1.532(2) .
C34 H34 1.0000 .
C35 H35A 0.9800 .
C35 H35B 0.9800 .
C35 H35C 0.9800 .
C36 H36A 0.9800 .
C36 H36B 0.9800 .
C36 H36C 0.9800 .
C37 C38 1.509(2) .
C37 C39 1.521(3) .
C37 H37 1.0000 .
C38 H38A 0.9800 .
C38 H38B 0.9800 .
C38 H38C 0.9800 .
C39 H39A 0.9800 .
C39 H39B 0.9800 .
C39 H39C 0.9800 .
C40 C42 1.523(3) .
C40 C41 1.532(3) .
C40 H40 1.0000 .
C41 H41A 0.9800 .
C41 H41B 0.9800 .
C41 H41C 0.9800 .
C42 H42A 0.9800 .
C42 H42B 0.9800 .
C42 H42C 0.9800 .

loop_
_geom_torsion_atom_site_label_1
_geom_torsion_atom_site_label_2
_geom_torsion_atom_site_label_3
_geom_torsion_atom_site_label_4
_geom_torsion
Ge1 S1 C1 C2 3.60(16)
Ge1 S1 C1 C6 -179.36(9)
C6 C1 C2 C3 1.2(2)
S1 C1 C2 C3 178.01(12)
C6 C1 C2 C13 -177.45(14)
S1 C1 C2 C13 -0.6(2)
C1 C2 C3 C4 -1.6(2)
C13 C2 C3 C4 177.11(15)
C1 C2 C3 C7 177.10(15)
C13 C2 C3 C7 -4.2(2)
C2 C3 C4 C5 0.6(3)
C7 C3 C4 C5 -178.15(16)
C3 C4 C5 C6 0.8(3)
C3 C4 C5 C10 -178.13(15)
C4 C5 C6 C1 -1.2(2)
C10 C5 C6 C1 177.71(14)
C4 C5 C6 C28 177.88(14)
C10 C5 C6 C28 -3.2(2)
C2 C1 C6 C5 0.2(2)
S1 C1 C6 C5 -176.95(11)
C2 C1 C6 C28 -178.88(14)
S1 C1 C6 C28 3.98(18)
C4 C3 C7 C9 67.0(2)
C2 C3 C7 C9 -111.6(2)
C4 C3 C7 C8 -55.5(2)
C2 C3 C7 C8 125.81(18)
C4 C5 C10 C11 63.3(2)
C6 C5 C10 C11 -115.67(17)
C4 C5 C10 C12 -59.7(2)
C6 C5 C10 C12 121.38(17)
C1 C2 C13 C18 86.94(19)
C3 C2 C13 C18 -91.7(2)
C1 C2 C13 C14 -98.0(2)
C3 C2 C13 C14 83.40(19)
C18 C13 C14 C15 2.9(3)
C2 C13 C14 C15 -172.14(16)
C18 C13 C14 C19 -177.16(16)
C2 C13 C14 C19 7.8(2)
C13 C14 C15 C16 0.1(3)
C19 C14 C15 C16 -179.75(19)
C14 C15 C16 C17 -3.3(3)
C14 C15 C16 C22A 171.4(2)
C14 C15 C16 C22B 172.3(5)
C15 C16 C17 C18 3.5(3)
C22A C16 C17 C18 -170.4(3)
C22B C16 C17 C18 -173.4(4)
C16 C17 C18 C13 -0.5(3)
C16 C17 C18 C25 176.29(19)
C14 C13 C18 C17 -2.7(3)
C2 C13 C18 C17 172.38(16)
C14 C13 C18 C25 -179.46(16)
C2 C13 C18 C25 -4.3(2)
C15 C14 C19 C20 -85.7(2)
C13 C14 C19 C20 94.4(2)
C15 C14 C19 C21 38.8(3)
C13 C14 C19 C21 -141.11(18)
C15 C16 C22A C23A 140.1(3)
C17 C16 C22A C23A -45.7(4)
C22B C16 C22A C23A -38.5(9)
C15 C16 C22A C24A -103.0(5)
C17 C16 C22A C24A 71.2(6)
C22B C16 C22A C24A 78.4(12)
C15 C16 C22B C23B 52.6(10)
C17 C16 C22B C23B -131.4(6)
C22A C16 C22B C23B 54.4(8)
C15 C16 C22B C24B -59.5(11)
C17 C16 C22B C24B 116.5(10)
C22A C16 C22B C24B -57.7(14)
C17 C18 C25 C26 62.6(2)
C13 C18 C25 C26 -120.7(2)
C17 C18 C25 C27 -60.3(2)
C13 C18 C25 C27 116.37(19)
C5 C6 C28 C29 82.13(19)
C1 C6 C28 C29 -98.80(17)
C5 C6 C28 C33 -95.91(18)
C1 C6 C28 C33 83.16(19)
C33 C28 C29 C30 2.5(2)
C6 C28 C29 C30 -175.56(14)
C33 C28 C29 C34 -174.52(14)
C6 C28 C29 C34 7.4(2)
C28 C29 C30 C31 0.1(2)
C34 C29 C30 C31 177.18(15)
C29 C30 C31 C32 -1.9(2)
C29 C30 C31 C37 177.06(15)
C30 C31 C32 C33 1.3(2)
C37 C31 C32 C33 -177.77(15)
C31 C32 C33 C28 1.3(2)
C31 C32 C33 C40 -176.35(16)
C29 C28 C33 C32 -3.1(2)
C6 C28 C33 C32 174.94(14)
C29 C28 C33 C40 174.35(15)
C6 C28 C33 C40 -7.6(2)
C30 C29 C34 C35 -77.98(18)
C28 C29 C34 C35 99.02(17)
C30 C29 C34 C36 45.6(2)
C28 C29 C34 C36 -137.35(15)
C32 C31 C37 C38 -146.30(16)
C30 C31 C37 C38 34.7(2)
C32 C31 C37 C39 88.0(2)
C30 C31 C37 C39 -91.0(2)
C32 C33 C40 C42 -65.4(2)
C28 C33 C40 C42 117.07(18)
C32 C33 C40 C41 57.5(2)
C28 C33 C40 C41 -120.01(18)
